data_1502571
loop_
_publ_author_name
'Huang, Deshun'
'Wang, Haining'
'Xue, Fazhen'
'Guan, Huan'
'Li, Lijun'
'Peng, Xianyou'
'Shi, Yian'

_publ_section_title
;
 Enantioselective bromocyclization of olefins catalyzed by chiral
 phosphoric acid.
;
_journal_issue 24
_journal_name_full 'Organic letters'
_journal_page_first 6350
_journal_page_last 6353
_journal_paper_doi 10.1021/ol202527g
_journal_volume 13
_journal_year 2011
_chemical_absolute_configuration ad
_chemical_formula_moiety 'C26 H42 Br N O2 S'
_chemical_formula_sum 'C26 H42 Br N O2 S'
_chemical_formula_weight 512.58
_chemical_name_systematic
; 
 ? 
;
_space_group_IT_number 4
_symmetry_cell_setting monoclinic
_symmetry_space_group_name_Hall 'P 2yb'
_symmetry_space_group_name_H-M 'P 1 21 1'
_atom_sites_solution_hydrogens geom
_atom_sites_solution_primary direct
_atom_sites_solution_secondary difmap
_audit_creation_method SHELXL-97
_cell_angle_alpha 90.00
_cell_angle_beta 109.97(3)
_cell_angle_gamma 90.00
_cell_formula_units_Z 2
_cell_length_a 9.439(2)
_cell_length_b 11.246(3)
_cell_length_c 13.111(3)
_cell_measurement_reflns_used 4767
_cell_measurement_temperature 173(2)
_cell_measurement_theta_max 27.4843
_cell_measurement_theta_min 2.4519
_cell_volume 1308.1(6)
_computing_cell_refinement 'CrystalClear (Rigaku Inc., 2008)'
_computing_data_collection 'CrystalClear (Rigaku Inc., 2008)'
_computing_data_reduction 'CrystalClear (Rigaku Inc., 2008)'
_computing_molecular_graphics
;
 Mercury: visualization and analysis of crystal structures, C. F. Macrae,
 P. R. Edgington, P. McCabe, E. Pidcock, G. P. Shields, R. Taylor,
 M. Towler and J. van de Streek, J. Appl. Cryst., 39, 453-457, 2006.
;
_computing_publication_material 'SHELX-97 (Sheldrick, 1997)'
_computing_structure_refinement 'SHELXL-97 (Sheldrick, 1997)'
_computing_structure_solution 'SHELXS-97 (Sheldrick, 1990)'
_diffrn_ambient_temperature 173(2)
_diffrn_detector_area_resol_mean 28.5714
_diffrn_measured_fraction_theta_full 0.997
_diffrn_measured_fraction_theta_max 0.997
_diffrn_measurement_device_type 'Saturn724+ CCD'
_diffrn_measurement_method '\w scans at fixed \c = 45\%'
_diffrn_radiation_monochromator graphite
_diffrn_radiation_source 'fine-focus sealed tube'
_diffrn_radiation_type MoK\a
_diffrn_radiation_wavelength 0.71073
_diffrn_reflns_av_R_equivalents 0.0382
_diffrn_reflns_av_sigmaI/netI 0.0466
_diffrn_reflns_limit_h_max 12
_diffrn_reflns_limit_h_min -10
_diffrn_reflns_limit_k_max 14
_diffrn_reflns_limit_k_min -14
_diffrn_reflns_limit_l_max 17
_diffrn_reflns_limit_l_min -17
_diffrn_reflns_number 14927
_diffrn_reflns_theta_full 27.47
_diffrn_reflns_theta_max 27.47
_diffrn_reflns_theta_min 2.92
_exptl_absorpt_coefficient_mu 1.673
_exptl_absorpt_correction_T_max 1.0000
_exptl_absorpt_correction_T_min 0.7419
_exptl_absorpt_correction_type multi-scan
_exptl_absorpt_process_details 'CrystalClear (Rigaku Inc., 2008)'
_exptl_crystal_colour Colorless
_exptl_crystal_density_diffrn 1.301
_exptl_crystal_density_method 'not measured'
_exptl_crystal_description block
_exptl_crystal_F_000 544
_exptl_crystal_size_max 0.32
_exptl_crystal_size_mid 0.28
_exptl_crystal_size_min 0.25
_refine_diff_density_max 0.537
_refine_diff_density_min -0.244
_refine_diff_density_rms 0.049
_refine_ls_abs_structure_details 'Flack H D (1983), Acta Cryst. A39, 876-881'
_refine_ls_abs_structure_Flack 0.028(5)
_refine_ls_extinction_method none
_refine_ls_goodness_of_fit_ref 1.080
_refine_ls_hydrogen_treatment constr
_refine_ls_matrix_type full
_refine_ls_number_parameters 286
_refine_ls_number_reflns 5946
_refine_ls_number_restraints 1
_refine_ls_restrained_S_all 1.080
_refine_ls_R_factor_all 0.0378
_refine_ls_R_factor_gt 0.0350
_refine_ls_shift/su_max 0.002
_refine_ls_shift/su_mean 0.000
_refine_ls_structure_factor_coef Fsqd
_refine_ls_weighting_details 'calc w=1/[\s^2^(Fo^2^)+(0.0299P)^2^+0.0657P] where P=(Fo^2^+2Fc^2^)/3'
_refine_ls_weighting_scheme calc
_refine_ls_wR_factor_gt 0.0725
_refine_ls_wR_factor_ref 0.0743
_reflns_number_gt 5658
_reflns_number_total 5946
_reflns_threshold_expression >2sigma(I)
_cod_data_source_file ol202527g_si_002.cif
_cod_data_source_block a
_cod_original_cell_volume 1308.1(5)
_cod_original_sg_symbol_H-M P2(1)
_cod_database_code 1502571

loop_
_symmetry_equiv_pos_as_xyz
'x, y, z'
'-x, y+1/2, -z'

loop_
_atom_site_label
_atom_site_type_symbol
_atom_site_fract_x
_atom_site_fract_y
_atom_site_fract_z
_atom_site_U_iso_or_equiv
_atom_site_adp_type
_atom_site_occupancy
_atom_site_symmetry_multiplicity
_atom_site_calc_flag
_atom_site_refinement_flags
Br1 Br 1.17324(3) 0.83838(2) 1.261259(18) 0.03516(8) Uani 1 1 d .
S1 S 0.92635(7) 0.79505(5) 0.83468(5) 0.02193(13) Uani 1 1 d .
O1 O 1.05163(18) 0.8397(2) 0.80742(12) 0.0316(4) Uani 1 1 d .
O2 O 0.8305(2) 0.88410(14) 0.85549(13) 0.0286(4) Uani 1 1 d .
N1 N 0.9841(2) 0.70903(16) 0.94470(15) 0.0205(4) Uani 1 1 d .
C1 C 0.8149(3) 0.6956(2) 0.73189(18) 0.0219(5) Uani 1 1 d .
C2 C 0.6718(3) 0.6638(2) 0.7340(2) 0.0223(5) Uani 1 1 d .
C3 C 0.5777(3) 0.5996(2) 0.6470(2) 0.0271(6) Uani 1 1 d .
H3 H 0.4798 0.5796 0.6470 0.033 Uiso 1 1 calc R
C4 C 0.6187(3) 0.5631(2) 0.5604(2) 0.0272(5) Uani 1 1 d .
C5 C 0.7627(3) 0.5914(2) 0.5635(2) 0.0263(5) Uani 1 1 d .
H5 H 0.7937 0.5647 0.5056 0.032 Uiso 1 1 calc R
C6 C 0.8652(3) 0.6570(2) 0.64695(19) 0.0223(5) Uani 1 1 d .
C7 C 0.6142(3) 0.6878(2) 0.8278(2) 0.0267(5) Uani 1 1 d .
H7 H 0.6993 0.7212 0.8897 0.032 Uiso 1 1 calc R
C8 C 0.5649(4) 0.5713(3) 0.8651(2) 0.0412(7) Uani 1 1 d .
H8A H 0.4730 0.5424 0.8092 0.062 Uiso 1 1 calc R
H8C H 0.5449 0.5845 0.9328 0.062 Uiso 1 1 calc R
H8B H 0.6451 0.5120 0.8772 0.062 Uiso 1 1 calc R
C9 C 0.4859(3) 0.7795(3) 0.7957(2) 0.0391(7) Uani 1 1 d .
H9A H 0.4027 0.7499 0.7331 0.059 Uiso 1 1 calc R
H9B H 0.5229 0.8548 0.7767 0.059 Uiso 1 1 calc R
H9C H 0.4501 0.7922 0.8568 0.059 Uiso 1 1 calc R
C10 C 0.5129(3) 0.4912(2) 0.4674(2) 0.0341(6) Uani 1 1 d .
H10 H 0.5739 0.4569 0.4254 0.041 Uiso 1 1 calc R
C11 C 0.4401(4) 0.3881(3) 0.5065(3) 0.0698(12) Uani 1 1 d .
H11C H 0.5183 0.3415 0.5602 0.105 Uiso 1 1 calc R
H11A H 0.3862 0.3372 0.4447 0.105 Uiso 1 1 calc R
H11B H 0.3690 0.4192 0.5396 0.105 Uiso 1 1 calc R
C12 C 0.3930(4) 0.5678(3) 0.3915(3) 0.0578(10) Uani 1 1 d .
H12A H 0.3325 0.5203 0.3291 0.087 Uiso 1 1 calc R
H12C H 0.4401 0.6338 0.3662 0.087 Uiso 1 1 calc R
H12B H 0.3279 0.5993 0.4295 0.087 Uiso 1 1 calc R
C13 C 1.0204(3) 0.6786(2) 0.6381(2) 0.0296(6) Uani 1 1 d .
H13 H 1.0922 0.6965 0.7125 0.036 Uiso 1 1 calc R
C14 C 1.0167(3) 0.7867(3) 0.5666(2) 0.0444(7) Uani 1 1 d .
H14C H 1.1162 0.7979 0.5601 0.067 Uiso 1 1 calc R
H14B H 0.9898 0.8576 0.5995 0.067 Uiso 1 1 calc R
H14A H 0.9416 0.7739 0.4944 0.067 Uiso 1 1 calc R
C15 C 1.0797(3) 0.5699(3) 0.5957(3) 0.0436(7) Uani 1 1 d .
H15B H 1.0667 0.4990 0.6350 0.065 Uiso 1 1 calc R
H15C H 1.1870 0.5809 0.6069 0.065 Uiso 1 1 calc R
H15A H 1.0236 0.5601 0.5181 0.065 Uiso 1 1 calc R
C16 C 1.0747(3) 0.6036(2) 0.9367(2) 0.0258(5) Uani 1 1 d .
H16A H 1.0485 0.5785 0.8600 0.031 Uiso 1 1 calc R
H16B H 1.0550 0.5363 0.9787 0.031 Uiso 1 1 calc R
C17 C 1.2405(3) 0.6408(3) 0.9831(3) 0.0406(7) Uani 1 1 d .
H17B H 1.2999 0.5812 1.0360 0.049 Uiso 1 1 calc R
H17A H 1.2836 0.6485 0.9243 0.049 Uiso 1 1 calc R
C18 C 1.2431(3) 0.7604(2) 1.0385(2) 0.0316(6) Uani 1 1 d .
H18A H 1.2682 0.8254 0.9966 0.038 Uiso 1 1 calc R
H18B H 1.3182 0.7600 1.1128 0.038 Uiso 1 1 calc R
C19 C 1.0824(2) 0.7760(2) 1.04152(18) 0.0232(5) Uani 1 1 d .
H19 H 1.0541 0.8620 1.0351 0.028 Uiso 1 1 calc R
C20 C 1.0676(3) 0.7236(2) 1.14508(19) 0.0266(5) Uani 1 1 d .
H20 H 1.1250 0.6471 1.1608 0.032 Uiso 1 1 calc R
C21 C 0.9090(3) 0.6989(2) 1.14528(19) 0.0243(5) Uani 1 1 d .
H21 H 0.8612 0.6440 1.0830 0.029 Uiso 1 1 calc R
C22 C 0.9127(3) 0.6317(3) 1.2477(2) 0.0340(6) Uani 1 1 d .
H22A H 0.9738 0.5587 1.2549 0.041 Uiso 1 1 calc R
H22B H 0.9611 0.6821 1.3121 0.041 Uiso 1 1 calc R
C23 C 0.7549(4) 0.5986(3) 1.2435(3) 0.0497(8) Uani 1 1 d .
H23B H 0.7603 0.5580 1.3117 0.060 Uiso 1 1 calc R
H23A H 0.7096 0.5428 1.1827 0.060 Uiso 1 1 calc R
C24 C 0.6559(4) 0.7090(4) 1.2282(3) 0.0543(9) Uani 1 1 d .
H24A H 0.5528 0.6851 1.2232 0.065 Uiso 1 1 calc R
H24B H 0.6968 0.7618 1.2919 0.065 Uiso 1 1 calc R
C25 C 0.6492(3) 0.7761(3) 1.1262(2) 0.0405(7) Uani 1 1 d .
H25B H 0.5899 0.8499 1.1209 0.049 Uiso 1 1 calc R
H25A H 0.5972 0.7265 1.0618 0.049 Uiso 1 1 calc R
C26 C 0.8075(3) 0.8080(2) 1.1262(2) 0.0323(6) Uani 1 1 d .
H26A H 0.7993 0.8444 1.0557 0.039 Uiso 1 1 calc R
H26B H 0.8535 0.8673 1.1838 0.039 Uiso 1 1 calc R

loop_
_atom_site_aniso_label
_atom_site_aniso_U_11
_atom_site_aniso_U_22
_atom_site_aniso_U_33
_atom_site_aniso_U_23
_atom_site_aniso_U_13
_atom_site_aniso_U_12
Br1 0.03650(15) 0.03444(13) 0.02493(12) -0.00777(12) -0.00196(10) -0.00319(12)
S1 0.0262(3) 0.0181(3) 0.0190(3) -0.0001(2) 0.0045(2) -0.0025(2)
O1 0.0370(9) 0.0295(8) 0.0286(8) -0.0002(10) 0.0116(7) -0.0099(10)
O2 0.0337(10) 0.0206(8) 0.0264(9) -0.0014(7) 0.0039(8) 0.0053(7)
N1 0.0223(10) 0.0183(9) 0.0191(10) -0.0015(8) 0.0049(8) 0.0009(8)
C1 0.0237(13) 0.0195(11) 0.0206(12) 0.0027(9) 0.0054(10) -0.0006(9)
C2 0.0259(13) 0.0195(12) 0.0213(12) 0.0018(9) 0.0078(10) 0.0010(9)
C3 0.0182(13) 0.0305(13) 0.0300(15) -0.0016(11) 0.0049(11) -0.0027(10)
C4 0.0276(14) 0.0238(12) 0.0239(13) -0.0018(10) 0.0006(11) 0.0024(10)
C5 0.0307(14) 0.0290(13) 0.0193(12) -0.0011(10) 0.0088(11) 0.0023(10)
C6 0.0242(13) 0.0204(12) 0.0217(12) 0.0034(9) 0.0070(10) 0.0019(9)
C7 0.0255(14) 0.0292(13) 0.0259(13) -0.0038(10) 0.0095(11) -0.0006(10)
C8 0.059(2) 0.0344(15) 0.0403(16) -0.0019(13) 0.0297(15) -0.0026(14)
C9 0.0339(16) 0.0477(17) 0.0384(16) -0.0019(13) 0.0157(13) 0.0083(13)
C10 0.0284(14) 0.0393(16) 0.0291(14) -0.0147(12) 0.0025(11) -0.0030(11)
C11 0.096(3) 0.0327(16) 0.049(2) 0.0002(15) -0.016(2) -0.0225(19)
C12 0.066(2) 0.0415(18) 0.0387(19) -0.0013(15) -0.0181(17) -0.0051(17)
C13 0.0273(14) 0.0359(14) 0.0274(13) -0.0036(11) 0.0115(11) -0.0044(11)
C14 0.0481(18) 0.0522(17) 0.0396(16) 0.0049(14) 0.0236(14) -0.0130(15)
C15 0.0312(17) 0.0499(17) 0.055(2) -0.0121(15) 0.0213(15) 0.0017(14)
C16 0.0289(14) 0.0213(12) 0.0264(13) -0.0013(10) 0.0083(11) 0.0039(10)
C17 0.0249(15) 0.0426(16) 0.0541(19) -0.0052(14) 0.0133(14) 0.0055(12)
C18 0.0203(13) 0.0406(15) 0.0319(14) -0.0016(12) 0.0064(11) -0.0042(11)
C19 0.0202(12) 0.0225(12) 0.0221(12) -0.0033(9) 0.0009(9) -0.0027(9)
C20 0.0281(14) 0.0237(12) 0.0220(12) -0.0057(10) 0.0007(10) -0.0016(10)
C21 0.0282(14) 0.0250(12) 0.0202(12) -0.0036(10) 0.0089(10) 0.0000(10)
C22 0.0396(17) 0.0379(15) 0.0240(14) 0.0009(11) 0.0103(12) 0.0015(12)
C23 0.053(2) 0.069(2) 0.0314(16) 0.0113(15) 0.0201(15) -0.0098(17)
C24 0.0375(19) 0.092(3) 0.0389(17) -0.0081(18) 0.0208(15) 0.0016(17)
C25 0.0300(15) 0.0514(18) 0.0405(16) -0.0040(14) 0.0125(13) 0.0045(13)
C26 0.0292(14) 0.0342(16) 0.0322(13) -0.0026(11) 0.0090(11) 0.0033(11)

loop_
_atom_type_symbol
_atom_type_description
_atom_type_scat_dispersion_real
_atom_type_scat_dispersion_imag
_atom_type_scat_source
C C 0.0033 0.0016 'International Tables Vol C Tables 4.2.6.8 and 6.1.1.4'
H H 0.0000 0.0000 'International Tables Vol C Tables 4.2.6.8 and 6.1.1.4'
N N 0.0061 0.0033 'International Tables Vol C Tables 4.2.6.8 and 6.1.1.4'
O O 0.0106 0.0060 'International Tables Vol C Tables 4.2.6.8 and 6.1.1.4'
S S 0.1246 0.1234 'International Tables Vol C Tables 4.2.6.8 and 6.1.1.4'
Br Br -0.2901 2.4595 'International Tables Vol C Tables 4.2.6.8 and 6.1.1.4'

loop_
_geom_angle_atom_site_label_1
_geom_angle_atom_site_label_2
_geom_angle_atom_site_label_3
_geom_angle
O2 S1 O1 115.35(12)
O2 S1 N1 106.34(10)
O1 S1 N1 111.37(10)
O2 S1 C1 109.41(11)
O1 S1 C1 110.66(10)
N1 S1 C1 102.90(10)
C16 N1 C19 104.87(18)
C16 N1 S1 115.33(15)
C19 N1 S1 111.56(15)
C2 C1 C6 121.2(2)
C2 C1 S1 117.72(17)
C6 C1 S1 120.90(17)
C3 C2 C1 117.8(2)
C3 C2 C7 116.7(2)
C1 C2 C7 125.4(2)
C4 C3 C2 123.4(2)
C4 C3 H3 118.3
C2 C3 H3 118.3
C5 C4 C3 117.2(2)
C5 C4 C10 121.1(2)
C3 C4 C10 121.7(2)
C4 C5 C6 123.7(2)
C4 C5 H5 118.2
C6 C5 H5 118.2
C5 C6 C1 116.6(2)
C5 C6 C13 116.7(2)
C1 C6 C13 126.7(2)
C8 C7 C2 109.7(2)
C8 C7 C9 111.5(2)
C2 C7 C9 111.2(2)
C8 C7 H7 108.1
C2 C7 H7 108.1
C9 C7 H7 108.1
C7 C8 H8A 109.5
C7 C8 H8C 109.5
H8A C8 H8C 109.5
C7 C8 H8B 109.5
H8A C8 H8B 109.5
H8C C8 H8B 109.5
C7 C9 H9A 109.5
C7 C9 H9B 109.5
H9A C9 H9B 109.5
C7 C9 H9C 109.5
H9A C9 H9C 109.5
H9B C9 H9C 109.5
C12 C10 C4 111.5(2)
C12 C10 C11 109.6(3)
C4 C10 C11 112.6(2)
C12 C10 H10 107.6
C4 C10 H10 107.6
C11 C10 H10 107.6
C10 C11 H11C 109.5
C10 C11 H11A 109.5
H11C C11 H11A 109.5
C10 C11 H11B 109.5
H11C C11 H11B 109.5
H11A C11 H11B 109.5
C10 C12 H12A 109.5
C10 C12 H12C 109.5
H12A C12 H12C 109.5
C10 C12 H12B 109.5
H12A C12 H12B 109.5
H12C C12 H12B 109.5
C15 C13 C14 110.4(2)
C15 C13 C6 112.4(2)
C14 C13 C6 110.6(2)
C15 C13 H13 107.8
C14 C13 H13 107.8
C6 C13 H13 107.8
C13 C14 H14C 109.5
C13 C14 H14B 109.5
H14C C14 H14B 109.5
C13 C14 H14A 109.5
H14C C14 H14A 109.5
H14B C14 H14A 109.5
C13 C15 H15B 109.5
C13 C15 H15C 109.5
H15B C15 H15C 109.5
C13 C15 H15A 109.5
H15B C15 H15A 109.5
H15C C15 H15A 109.5
N1 C16 C17 106.7(2)
N1 C16 H16A 110.4
C17 C16 H16A 110.4
N1 C16 H16B 110.4
C17 C16 H16B 110.4
H16A C16 H16B 108.6
C18 C17 C16 106.2(2)
C18 C17 H17B 110.5
C16 C17 H17B 110.5
C18 C17 H17A 110.5
C16 C17 H17A 110.5
H17B C17 H17A 108.7
C17 C18 C19 104.9(2)
C17 C18 H18A 110.8
C19 C18 H18A 110.8
C17 C18 H18B 110.8
C19 C18 H18B 110.8
H18A C18 H18B 108.8
N1 C19 C20 109.97(19)
N1 C19 C18 104.59(19)
C20 C19 C18 111.6(2)
N1 C19 H19 110.2
C20 C19 H19 110.2
C18 C19 H19 110.2
C21 C20 C19 117.3(2)
C21 C20 Br1 110.67(16)
C19 C20 Br1 104.85(16)
C21 C20 H20 107.9
C19 C20 H20 107.9
Br1 C20 H20 107.9
C26 C21 C20 114.6(2)
C26 C21 C22 111.5(2)
C20 C21 C22 111.3(2)
C26 C21 H21 106.3
C20 C21 H21 106.3
C22 C21 H21 106.3
C23 C22 C21 111.2(2)
C23 C22 H22A 109.4
C21 C22 H22A 109.4
C23 C22 H22B 109.4
C21 C22 H22B 109.4
H22A C22 H22B 108.0
C22 C23 C24 110.8(3)
C22 C23 H23B 109.5
C24 C23 H23B 109.5
C22 C23 H23A 109.5
C24 C23 H23A 109.5
H23B C23 H23A 108.1
C25 C24 C23 111.1(2)
C25 C24 H24A 109.4
C23 C24 H24A 109.4
C25 C24 H24B 109.4
C23 C24 H24B 109.4
H24A C24 H24B 108.0
C24 C25 C26 111.6(2)
C24 C25 H25B 109.3
C26 C25 H25B 109.3
C24 C25 H25A 109.3
C26 C25 H25A 109.3
H25B C25 H25A 108.0
C21 C26 C25 111.6(2)
C21 C26 H26A 109.3
C25 C26 H26A 109.3
C21 C26 H26B 109.3
C25 C26 H26B 109.3
H26A C26 H26B 108.0

loop_
_geom_bond_atom_site_label_1
_geom_bond_atom_site_label_2
_geom_bond_distance
Br1 C20 1.986(2)
S1 O2 1.4367(17)
S1 O1 1.4377(17)
S1 N1 1.666(2)
S1 C1 1.791(2)
N1 C16 1.487(3)
N1 C19 1.495(3)
C1 C2 1.406(3)
C1 C6 1.419(3)
C2 C3 1.385(3)
C2 C7 1.529(3)
C3 C4 1.382(4)
C3 H3 0.9500
C4 C5 1.382(4)
C4 C10 1.519(4)
C5 C6 1.398(3)
C5 H5 0.9500
C6 C13 1.528(3)
C7 C8 1.526(4)
C7 C9 1.535(4)
C7 H7 1.0000
C8 H8A 0.9800
C8 H8C 0.9800
C8 H8B 0.9800
C9 H9A 0.9800
C9 H9B 0.9800
C9 H9C 0.9800
C10 C12 1.498(4)
C10 C11 1.523(4)
C10 H10 1.0000
C11 H11C 0.9800
C11 H11A 0.9800
C11 H11B 0.9800
C12 H12A 0.9800
C12 H12C 0.9800
C12 H12B 0.9800
C13 C15 1.526(4)
C13 C14 1.527(4)
C13 H13 1.0000
C14 H14C 0.9800
C14 H14B 0.9800
C14 H14A 0.9800
C15 H15B 0.9800
C15 H15C 0.9800
C15 H15A 0.9800
C16 C17 1.532(4)
C16 H16A 0.9900
C16 H16B 0.9900
C17 C18 1.525(4)
C17 H17B 0.9900
C17 H17A 0.9900
C18 C19 1.541(3)
C18 H18A 0.9900
C18 H18B 0.9900
C19 C20 1.530(3)
C19 H19 1.0000
C20 C21 1.524(3)
C20 H20 1.0000
C21 C26 1.523(3)
C21 C22 1.530(3)
C21 H21 1.0000
C22 C23 1.518(4)
C22 H22A 0.9900
C22 H22B 0.9900
C23 C24 1.526(5)
C23 H23B 0.9900
C23 H23A 0.9900
C24 C25 1.518(4)
C24 H24A 0.9900
C24 H24B 0.9900
C25 C26 1.537(4)
C25 H25B 0.9900
C25 H25A 0.9900
C26 H26A 0.9900
C26 H26B 0.9900

loop_
_geom_torsion_atom_site_label_1
_geom_torsion_atom_site_label_2
_geom_torsion_atom_site_label_3
_geom_torsion_atom_site_label_4
_geom_torsion
O2 S1 N1 C16 174.80(16)
O1 S1 N1 C16 -58.8(2)
C1 S1 N1 C16 59.80(18)
O2 S1 N1 C19 -65.71(17)
O1 S1 N1 C19 60.72(18)
C1 S1 N1 C19 179.30(15)
O2 S1 C1 C2 -38.6(2)
O1 S1 C1 C2 -166.77(18)
N1 S1 C1 C2 74.2(2)
O2 S1 C1 C6 137.0(2)
O1 S1 C1 C6 8.8(2)
N1 S1 C1 C6 -110.2(2)
C6 C1 C2 C3 -3.8(4)
S1 C1 C2 C3 171.81(18)
C6 C1 C2 C7 172.3(2)
S1 C1 C2 C7 -12.1(3)
C1 C2 C3 C4 1.6(4)
C7 C2 C3 C4 -174.8(2)
C2 C3 C4 C5 1.2(4)
C2 C3 C4 C10 179.0(2)
C3 C4 C5 C6 -2.0(4)
C10 C4 C5 C6 -179.8(2)
C4 C5 C6 C1 -0.1(4)
C4 C5 C6 C13 179.2(2)
C2 C1 C6 C5 3.1(3)
S1 C1 C6 C5 -172.40(17)
C2 C1 C6 C13 -176.2(2)
S1 C1 C6 C13 8.4(3)
C3 C2 C7 C8 52.2(3)
C1 C2 C7 C8 -124.0(3)
C3 C2 C7 C9 -71.6(3)
C1 C2 C7 C9 112.3(3)
C5 C4 C10 C12 -105.3(3)
C3 C4 C10 C12 77.0(3)
C5 C4 C10 C11 131.0(3)
C3 C4 C10 C11 -46.8(4)
C5 C6 C13 C15 -39.6(3)
C1 C6 C13 C15 139.7(3)
C5 C6 C13 C14 84.3(3)
C1 C6 C13 C14 -96.5(3)
C19 N1 C16 C17 -29.8(2)
S1 N1 C16 C17 93.3(2)
N1 C16 C17 C18 11.4(3)
C16 C17 C18 C19 10.8(3)
C16 N1 C19 C20 -83.5(2)
S1 N1 C19 C20 150.99(16)
C16 N1 C19 C18 36.5(2)
S1 N1 C19 C18 -89.0(2)
C17 C18 C19 N1 -29.1(3)
C17 C18 C19 C20 89.8(2)
N1 C19 C20 C21 -46.7(3)
C18 C19 C20 C21 -162.3(2)
N1 C19 C20 Br1 -169.97(15)
C18 C19 C20 Br1 74.4(2)
C19 C20 C21 C26 -60.0(3)
Br1 C20 C21 C26 60.3(2)
C19 C20 C21 C22 172.4(2)
Br1 C20 C21 C22 -67.4(2)
C26 C21 C22 C23 55.2(3)
C20 C21 C22 C23 -175.4(2)
C21 C22 C23 C24 -57.0(3)
C22 C23 C24 C25 57.2(4)
C23 C24 C25 C26 -55.3(4)
C20 C21 C26 C25 179.3(2)
C22 C21 C26 C25 -53.1(3)
C24 C25 C26 C21 53.4(3)
